data_7206972
loop_
_publ_author_name
'Liu, Guang-Zhen'
'Wang, Jian-Ge'
'Wang, Li-Ya'

_publ_section_title
;
 Divalent metal coordination polymers assembled from dual linkers --
 semirigid carboxyphenylpropionate and dipyridyl type molecule
;
_journal_issue 3
_journal_name_full CrystEngComm
_journal_page_first 951
_journal_paper_doi 10.1039/c1ce05760j
_journal_volume 14
_journal_year 2012
_chemical_formula_sum 'C32 H32 Cu N2 O10'
_chemical_formula_weight 668.14
_chemical_name_systematic
;
?
;
_space_group_IT_number 2
_symmetry_cell_setting triclinic
_symmetry_space_group_name_Hall '-P 1'
_symmetry_space_group_name_H-M 'P -1'
_atom_sites_solution_hydrogens geom
_atom_sites_solution_primary direct
_atom_sites_solution_secondary difmap
_audit_creation_method SHELXL-97
_cell_angle_alpha 77.982(2)
_cell_angle_beta 77.019(2)
_cell_angle_gamma 80.274(2)
_cell_formula_units_Z 1
_cell_length_a 5.8602(9)
_cell_length_b 11.1388(17)
_cell_length_c 12.2634(18)
_cell_measurement_reflns_used 2346
_cell_measurement_temperature 293(2)
_cell_measurement_theta_max 25.08
_cell_measurement_theta_min 2.78
_cell_volume 756.7(2)
_computing_cell_refinement 'Bruker SMART'
_computing_data_collection 'Bruker SMART'
_computing_data_reduction 'Bruker SAINT'
_computing_molecular_graphics 'Bruker SHELXTL'
_computing_publication_material 'Bruker SHELXTL'
_computing_structure_refinement 'SHELXL-97 (Sheldrick, 1997)'
_computing_structure_solution 'SHELXS-97 (Sheldrick, 1990)'
_diffrn_ambient_temperature 293(2)
_diffrn_measured_fraction_theta_full 0.965
_diffrn_measured_fraction_theta_max 0.965
_diffrn_measurement_device_type 'CCD area detector'
_diffrn_measurement_method 'phi and omega scans'
_diffrn_radiation_monochromator graphite
_diffrn_radiation_source 'fine-focus sealed tube'
_diffrn_radiation_type MoK\a
_diffrn_radiation_wavelength 0.71073
_diffrn_reflns_av_R_equivalents 0.0211
_diffrn_reflns_av_sigmaI/netI 0.0374
_diffrn_reflns_limit_h_max 7
_diffrn_reflns_limit_h_min -7
_diffrn_reflns_limit_k_max 14
_diffrn_reflns_limit_k_min -14
_diffrn_reflns_limit_l_max 16
_diffrn_reflns_limit_l_min -16
_diffrn_reflns_number 7033
_diffrn_reflns_theta_full 28.28
_diffrn_reflns_theta_max 28.28
_diffrn_reflns_theta_min 2.32
_diffrn_standards_decay_% 0
_diffrn_standards_interval_count 0
_diffrn_standards_interval_time 0
_diffrn_standards_number 0
_exptl_absorpt_coefficient_mu 0.784
_exptl_absorpt_correction_T_max 0.9257
_exptl_absorpt_correction_T_min 0.7875
_exptl_absorpt_correction_type multi-scan
_exptl_absorpt_process_details sadabs
_exptl_crystal_colour block
_exptl_crystal_density_diffrn 1.466
_exptl_crystal_density_method 'not measured'
_exptl_crystal_description purple
_exptl_crystal_F_000 347
_exptl_crystal_size_max 0.32
_exptl_crystal_size_mid 0.11
_exptl_crystal_size_min 0.10
_refine_diff_density_max 0.240
_refine_diff_density_min -0.340
_refine_diff_density_rms 0.051
_refine_ls_extinction_method none
_refine_ls_goodness_of_fit_ref 1.034
_refine_ls_hydrogen_treatment mixed
_refine_ls_matrix_type full
_refine_ls_number_parameters 269
_refine_ls_number_reflns 3628
_refine_ls_number_restraints 0
_refine_ls_restrained_S_all 1.034
_refine_ls_R_factor_all 0.0480
_refine_ls_R_factor_gt 0.0369
_refine_ls_shift/su_max 0.000
_refine_ls_shift/su_mean 0.000
_refine_ls_structure_factor_coef Fsqd
_refine_ls_weighting_details 'calc w=1/[\s^2^(Fo^2^)+(0.0265P)^2^+0.3199P] where P=(Fo^2^+2Fc^2^)/3'
_refine_ls_weighting_scheme calc
_refine_ls_wR_factor_gt 0.0750
_refine_ls_wR_factor_ref 0.0795
_reflns_number_gt 3037
_reflns_number_total 3628
_reflns_threshold_expression >2sigma(I)
_cod_data_source_file c1ce05760j.txt
_cod_data_source_block a1
_cod_depositor_comments
;
The following automatic conversions were performed:

'_symmetry_cell_setting' value 'Triclinic' changed to 'triclinic'
according to /home/saulius/struct/CIF-dictionaries/cif_core.dic
dictionary named 'cif_core.dic' version 2.4.1 from 2010-06-29.

Automatic conversion script
Id: cif_fix_values 1715 2011-07-08 13:25:40Z adriana 
;
_cod_original_sg_symbol_H-M P-1
_cod_database_code 7206972

loop_
_symmetry_equiv_pos_as_xyz
'x, y, z'
'-x, -y, -z'

loop_
_atom_site_label
_atom_site_type_symbol
_atom_site_fract_x
_atom_site_fract_y
_atom_site_fract_z
_atom_site_U_iso_or_equiv
_atom_site_adp_type
_atom_site_occupancy
_atom_site_symmetry_multiplicity
_atom_site_calc_flag
_atom_site_refinement_flags
Cu Cu 0.5000 -0.5000 0.5000 0.02885(11) Uani 1 2 d S
O1 O 0.4105(2) -0.43956(11) 0.35253(11) 0.0334(3) Uani 1 1 d .
O2 O 0.7525(3) -0.55049(15) 0.30372(14) 0.0546(4) Uani 1 1 d .
O3 O 0.8236(3) 0.12512(18) 0.12218(18) 0.0634(5) Uani 1 1 d .
H3 H 0.859(6) 0.187(3) 0.140(3) 0.096(12) Uiso 1 1 d .
O4 O 0.4610(3) 0.19407(18) 0.20085(19) 0.0760(6) Uani 1 1 d .
O5 O 0.0102(4) 0.3049(2) 0.1562(2) 0.0741(6) Uani 1 1 d .
H1 H -0.058(6) 0.351(3) 0.200(3) 0.097(12) Uiso 1 1 d .
H2 H 0.133(6) 0.278(3) 0.178(3) 0.075(11) Uiso 1 1 d .
C1 C 0.5688(4) -0.48711(17) 0.27892(17) 0.0360(4) Uani 1 1 d .
C2 C 0.5216(5) -0.4692(2) 0.1598(2) 0.0493(6) Uani 1 1 d .
H4 H 0.468(4) -0.545(2) 0.156(2) 0.058(7) Uiso 1 1 d .
H5 H 0.670(5) -0.466(2) 0.109(2) 0.067(8) Uiso 1 1 d .
C3 C 0.3429(5) -0.3578(2) 0.1297(2) 0.0528(6) Uani 1 1 d .
H6 H 0.194(4) -0.369(2) 0.177(2) 0.056(7) Uiso 1 1 d .
H7 H 0.321(4) -0.350(2) 0.052(2) 0.060(7) Uiso 1 1 d .
C4 C 0.4102(4) -0.2354(2) 0.13688(18) 0.0435(5) Uani 1 1 d .
C5 C 0.2495(4) -0.1489(2) 0.1908(2) 0.0482(6) Uani 1 1 d .
H8 H 0.103(4) -0.171(2) 0.2227(19) 0.050(7) Uiso 1 1 d .
C6 C 0.3089(4) -0.0361(2) 0.1962(2) 0.0471(6) Uani 1 1 d .
H9 H 0.200(4) 0.019(2) 0.2341(19) 0.045(6) Uiso 1 1 d .
C7 C 0.5349(4) -0.00581(19) 0.14911(17) 0.0394(5) Uani 1 1 d .
C8 C 0.5991(4) 0.1137(2) 0.16017(19) 0.0454(5) Uani 1 1 d .
C9 C 0.6978(4) -0.0914(2) 0.09536(19) 0.0443(5) Uani 1 1 d .
H10 H 0.844(4) -0.071(2) 0.062(2) 0.048(6) Uiso 1 1 d .
C10 C 0.6354(4) -0.2038(2) 0.0893(2) 0.0471(5) Uani 1 1 d .
H11 H 0.746(4) -0.257(2) 0.050(2) 0.057(7) Uiso 1 1 d .
C11 C 0.0780(4) -0.99097(18) 0.52780(18) 0.0353(4) Uani 1 1 d .
H12 H 0.143(4) -1.058(2) 0.5763(19) 0.047(6) Uiso 1 1 d .
C12 C 0.1631(3) -0.87344(17) 0.52242(16) 0.0319(4) Uani 1 1 d .
C13 C 0.0742(4) -0.76045(18) 0.46424(18) 0.0361(5) Uani 1 1 d .
H13 H -0.049(4) -0.753(2) 0.4252(19) 0.048(6) Uiso 1 1 d .
C14 C 0.1680(4) -0.65448(18) 0.46169(18) 0.0361(4) Uani 1 1 d .
H14 H 0.110(4) -0.579(2) 0.4224(18) 0.040(6) Uiso 1 1 d .
C15 C 0.4279(4) -0.76158(18) 0.57357(17) 0.0351(4) Uani 1 1 d .
H15 H 0.548(4) -0.7582(19) 0.6125(18) 0.043(6) Uiso 1 1 d .
C16 C 0.3447(4) -0.87137(18) 0.57810(18) 0.0357(4) Uani 1 1 d .
H16 H 0.414(4) -0.946(2) 0.6184(18) 0.041(6) Uiso 1 1 d .
N1 N 0.3445(3) -0.65326(14) 0.51503(13) 0.0315(3) Uani 1 1 d .

loop_
_atom_site_aniso_label
_atom_site_aniso_U_11
_atom_site_aniso_U_22
_atom_site_aniso_U_33
_atom_site_aniso_U_23
_atom_site_aniso_U_13
_atom_site_aniso_U_12
Cu 0.03574(19) 0.02253(17) 0.03282(19) -0.00370(13) -0.01359(14) -0.00858(13)
O1 0.0425(8) 0.0284(7) 0.0337(7) -0.0047(6) -0.0144(6) -0.0085(6)
O2 0.0543(10) 0.0554(10) 0.0568(10) -0.0173(8) -0.0224(8) 0.0100(8)
O3 0.0456(10) 0.0572(11) 0.0898(15) -0.0273(11) -0.0093(9) -0.0013(8)
O4 0.0528(11) 0.0688(12) 0.1112(17) -0.0489(12) -0.0049(11) 0.0045(9)
O5 0.0561(13) 0.0759(14) 0.1006(17) -0.0495(13) -0.0183(12) 0.0088(11)
C1 0.0463(12) 0.0277(10) 0.0384(11) -0.0056(8) -0.0144(9) -0.0088(8)
C2 0.0721(18) 0.0438(13) 0.0375(12) -0.0090(10) -0.0203(12) -0.0077(12)
C3 0.0657(17) 0.0595(15) 0.0387(13) -0.0018(11) -0.0260(13) -0.0105(13)
C4 0.0506(13) 0.0473(12) 0.0324(11) 0.0002(9) -0.0193(10) -0.0002(10)
C5 0.0386(13) 0.0595(15) 0.0431(13) -0.0004(11) -0.0111(10) -0.0032(11)
C6 0.0413(13) 0.0535(14) 0.0412(12) -0.0091(11) -0.0082(10) 0.0102(11)
C7 0.0417(12) 0.0429(12) 0.0310(11) -0.0030(9) -0.0131(9) 0.0051(9)
C8 0.0447(13) 0.0474(13) 0.0424(12) -0.0080(10) -0.0147(10) 0.0070(10)
C9 0.0389(12) 0.0494(13) 0.0387(12) -0.0044(10) -0.0050(10) 0.0028(10)
C10 0.0488(14) 0.0479(13) 0.0396(12) -0.0088(10) -0.0063(11) 0.0063(11)
C11 0.0431(12) 0.0270(10) 0.0391(11) -0.0032(8) -0.0121(9) -0.0114(8)
C12 0.0369(10) 0.0280(9) 0.0333(10) -0.0057(8) -0.0067(8) -0.0111(8)
C13 0.0362(11) 0.0317(10) 0.0471(12) -0.0041(9) -0.0194(9) -0.0109(8)
C14 0.0406(11) 0.0267(10) 0.0456(12) -0.0015(9) -0.0198(9) -0.0079(8)
C15 0.0420(11) 0.0298(10) 0.0403(11) -0.0038(8) -0.0196(9) -0.0111(8)
C16 0.0458(12) 0.0257(10) 0.0393(11) -0.0016(8) -0.0176(9) -0.0080(8)
N1 0.0375(9) 0.0257(8) 0.0360(9) -0.0038(7) -0.0143(7) -0.0097(6)

loop_
_atom_type_symbol
_atom_type_description
_atom_type_scat_dispersion_real
_atom_type_scat_dispersion_imag
_atom_type_scat_source
C C 0.0033 0.0016 'International Tables Vol C Tables 4.2.6.8 and 6.1.1.4'
H H 0.0000 0.0000 'International Tables Vol C Tables 4.2.6.8 and 6.1.1.4'
Cu Cu 0.3201 1.2651 'International Tables Vol C Tables 4.2.6.8 and 6.1.1.4'
N N 0.0061 0.0033 'International Tables Vol C Tables 4.2.6.8 and 6.1.1.4'
O O 0.0106 0.0060 'International Tables Vol C Tables 4.2.6.8 and 6.1.1.4'

loop_
_geom_angle_atom_site_label_1
_geom_angle_atom_site_label_2
_geom_angle_atom_site_label_3
_geom_angle
_geom_angle_site_symmetry_1
_geom_angle_site_symmetry_3
O1 Cu O1 180.00(7) . 2_646
O1 Cu N1 90.87(6) . 2_646
O1 Cu N1 89.13(6) 2_646 2_646
O1 Cu N1 89.13(6) . .
O1 Cu N1 90.87(6) 2_646 .
N1 Cu N1 180.00(9) 2_646 .
C1 O1 Cu 107.49(12) . .
C8 O3 H3 111(2) . .
H1 O5 H2 104(3) . .
O2 C1 O1 121.89(19) . .
O2 C1 C2 120.6(2) . .
O1 C1 C2 117.50(19) . .
C1 C2 C3 114.5(2) . .
C1 C2 H4 105.2(15) . .
C3 C2 H4 111.1(15) . .
C1 C2 H5 107.3(16) . .
C3 C2 H5 112.1(16) . .
H4 C2 H5 106(2) . .
C4 C3 C2 114.6(2) . .
C4 C3 H6 109.4(15) . .
C2 C3 H6 109.4(15) . .
C4 C3 H7 105.9(14) . .
C2 C3 H7 110.9(14) . .
H6 C3 H7 106(2) . .
C10 C4 C5 117.1(2) . .
C10 C4 C3 121.4(2) . .
C5 C4 C3 121.5(2) . .
C6 C5 C4 121.7(2) . .
C6 C5 H8 121.8(15) . .
C4 C5 H8 116.5(15) . .
C5 C6 C7 120.7(2) . .
C5 C6 H9 120.0(14) . .
C7 C6 H9 119.2(14) . .
C9 C7 C6 118.2(2) . .
C9 C7 C8 121.7(2) . .
C6 C7 C8 120.0(2) . .
O4 C8 O3 122.1(2) . .
O4 C8 C7 124.3(2) . .
O3 C8 C7 113.6(2) . .
C10 C9 C7 120.5(2) . .
C10 C9 H10 120.7(15) . .
C7 C9 H10 118.7(15) . .
C9 C10 C4 121.6(2) . .
C9 C10 H11 118.1(15) . .
C4 C10 H11 120.2(15) . .
C11 C11 C12 126.2(2) 2_536 .
C11 C11 H12 118.9(13) 2_536 .
C12 C11 H12 114.9(13) . .
C13 C12 C16 116.46(17) . .
C13 C12 C11 124.13(17) . .
C16 C12 C11 119.41(17) . .
C14 C13 C12 120.31(18) . .
C14 C13 H13 117.1(14) . .
C12 C13 H13 122.6(14) . .
N1 C14 C13 122.92(18) . .
N1 C14 H14 116.5(13) . .
C13 C14 H14 120.6(13) . .
N1 C15 C16 122.92(18) . .
N1 C15 H15 115.8(13) . .
C16 C15 H15 121.3(13) . .
C15 C16 C12 120.22(18) . .
C15 C16 H16 119.6(13) . .
C12 C16 H16 120.2(13) . .
C15 N1 C14 117.14(16) . .
C15 N1 Cu 120.06(12) . .
C14 N1 Cu 122.63(13) . .

loop_
_geom_bond_atom_site_label_1
_geom_bond_atom_site_label_2
_geom_bond_distance
_geom_bond_site_symmetry_2
Cu O1 1.9491(13) .
Cu O1 1.9491(13) 2_646
Cu N1 2.0243(14) 2_646
Cu N1 2.0243(14) .
O1 C1 1.270(2) .
O2 C1 1.245(2) .
O3 C8 1.311(3) .
O3 H3 0.83(3) .
O4 C8 1.210(3) .
O5 H1 0.82(3) .
O5 H2 0.81(3) .
C1 C2 1.513(3) .
C2 C3 1.523(4) .
C2 H4 0.96(2) .
C2 H5 0.95(3) .
C3 C4 1.506(3) .
C3 H6 0.95(2) .
C3 H7 0.98(2) .
C4 C10 1.389(3) .
C4 C5 1.390(3) .
C5 C6 1.377(3) .
C5 H8 0.91(2) .
C6 C7 1.389(3) .
C6 H9 0.93(2) .
C7 C9 1.387(3) .
C7 C8 1.483(3) .
C9 C10 1.383(3) .
C9 H10 0.91(2) .
C10 H11 0.92(2) .
C11 C11 1.319(4) 2_536
C11 C12 1.462(2) .
C11 H12 0.94(2) .
C12 C13 1.392(3) .
C12 C16 1.393(3) .
C13 C14 1.376(3) .
C13 H13 0.94(2) .
C14 N1 1.345(2) .
C14 H14 0.93(2) .
C15 N1 1.344(2) .
C15 C16 1.377(2) .
C15 H15 0.94(2) .
C16 H16 0.95(2) .

loop_
_geom_hbond_atom_site_label_D
_geom_hbond_atom_site_label_H
_geom_hbond_atom_site_label_A
_geom_hbond_distance_DH
_geom_hbond_distance_HA
_geom_hbond_distance_DA
_geom_hbond_angle_DHA
_geom_hbond_site_symmetry_A
O3 H3 O5 0.83(3) 1.77(3) 2.584(3) 164(3) 1_655
O5 H1 O2 0.82(3) 1.89(4) 2.704(3) 173(3) 1_465
O5 H2 O4 0.81(3) 2.04(3) 2.841(3) 167(3) .

loop_
_geom_torsion_atom_site_label_1
_geom_torsion_atom_site_label_2
_geom_torsion_atom_site_label_3
_geom_torsion_atom_site_label_4
_geom_torsion
_geom_torsion_site_symmetry_1
O1 Cu O1 C1 -108(100) 2_646
N1 Cu O1 C1 95.10(12) 2_646
N1 Cu O1 C1 -84.90(12) .
Cu O1 C1 O2 -5.9(2) .
Cu O1 C1 C2 171.22(15) .
O2 C1 C2 C3 -159.7(2) .
O1 C1 C2 C3 23.1(3) .
C1 C2 C3 C4 59.5(3) .
C2 C3 C4 C10 46.9(3) .
C2 C3 C4 C5 -133.5(2) .
C10 C4 C5 C6 0.7(3) .
C3 C4 C5 C6 -179.0(2) .
C4 C5 C6 C7 -1.2(3) .
C5 C6 C7 C9 0.9(3) .
C5 C6 C7 C8 -177.2(2) .
C9 C7 C8 O4 176.0(2) .
C6 C7 C8 O4 -6.0(3) .
C9 C7 C8 O3 -4.6(3) .
C6 C7 C8 O3 173.5(2) .
C6 C7 C9 C10 -0.1(3) .
C8 C7 C9 C10 178.0(2) .
C7 C9 C10 C4 -0.4(3) .
C5 C4 C10 C9 0.1(3) .
C3 C4 C10 C9 179.8(2) .
C11 C11 C12 C13 5.9(4) 2_536
C11 C11 C12 C16 -174.1(3) 2_536
C16 C12 C13 C14 1.3(3) .
C11 C12 C13 C14 -178.7(2) .
C12 C13 C14 N1 -0.9(3) .
N1 C15 C16 C12 -1.3(3) .
C13 C12 C16 C15 -0.2(3) .
C11 C12 C16 C15 179.73(19) .
C16 C15 N1 C14 1.7(3) .
C16 C15 N1 Cu -173.74(16) .
C13 C14 N1 C15 -0.6(3) .
C13 C14 N1 Cu 174.71(16) .
O1 Cu N1 C15 149.43(16) .
O1 Cu N1 C15 -30.57(16) 2_646
N1 Cu N1 C15 -16(100) 2_646
O1 Cu N1 C14 -25.73(16) .
O1 Cu N1 C14 154.27(16) 2_646
N1 Cu N1 C14 169(100) 2_646
